data_2214863
loop_
_publ_author_name
'Dawei Jiang'
'Min Hong'
'Fei Qiu'
'Jin Zhu'
'Lequn Huang'

_publ_section_title
;
 1-Dehydroabietyl-4,5-diphenyl-1<i>H</i>-imidazole
;
_journal_coeditor_code SI2025
_journal_issue 8
_journal_name_full 'Acta Crystallographica Section E'
_journal_page_first o3623
_journal_page_last o3624
_journal_paper_doi 10.1107/S1600536807035878
_journal_volume 63
_journal_year 2007
_chemical_formula_iupac 'C35 H40 N2'
_chemical_formula_moiety 'C35 H40 N2'
_chemical_formula_sum 'C35 H40 N2'
_chemical_formula_weight 488.69
_chemical_name_common
;
1-Dehydroabietyl-4,5-diphenyl-1<i>H</i>-imidazole
;
_chemical_name_systematic
;
1-(7-isopropyl-1,4a-dimethyl-1,2,3,4,4a,9,10,10a-octahydrophenanthren-
1-ylmethyl)-4,5-diphenyl-1<i>H</i>-imidazole
;
_space_group_IT_number 19
_symmetry_cell_setting orthorhombic
_symmetry_space_group_name_Hall 'P 2ac 2ab'
_symmetry_space_group_name_H-M 'P 21 21 21'
_atom_sites_solution_hydrogens geom
_atom_sites_solution_primary direct
_atom_sites_solution_secondary difmap
_audit_creation_method SHELXL97
_cell_angle_alpha 90.00
_cell_angle_beta 90.00
_cell_angle_gamma 90.00
_cell_formula_units_Z 4
_cell_length_a 9.9157(9)
_cell_length_b 12.3466(11)
_cell_length_c 23.058(2)
_cell_measurement_reflns_used 3440
_cell_measurement_temperature 273(2)
_cell_measurement_theta_max 21.01
_cell_measurement_theta_min 2.42
_cell_volume 2822.9(4)
_computing_cell_refinement 'SAINT (Bruker, 2000)'
_computing_data_collection 'SMART (Bruker, 2000)'
_computing_data_reduction SAINT
_computing_molecular_graphics 'SHELXTL (Sheldrick, 1997b)'
_computing_publication_material SHELXTL
_computing_structure_refinement 'SHELXL97 (Sheldrick, 1997a)'
_computing_structure_solution 'SHELXS97 (Sheldrick, 1997a)'
_diffrn_ambient_temperature 273(2)
_diffrn_measured_fraction_theta_full 0.983
_diffrn_measured_fraction_theta_max 0.983
_diffrn_measurement_device_type 'Bruker SMART CCD area-detector'
_diffrn_measurement_method '\f and \w'
_diffrn_radiation_monochromator graphite
_diffrn_radiation_source 'fine-focus sealed tube'
_diffrn_radiation_type MoK\a
_diffrn_radiation_wavelength 0.71073
_diffrn_reflns_av_R_equivalents 0.0546
_diffrn_reflns_av_sigmaI/netI 0.0491
_diffrn_reflns_limit_h_max 11
_diffrn_reflns_limit_h_min -13
_diffrn_reflns_limit_k_max 10
_diffrn_reflns_limit_k_min -16
_diffrn_reflns_limit_l_max 30
_diffrn_reflns_limit_l_min -30
_diffrn_reflns_number 17704
_diffrn_reflns_theta_full 28.28
_diffrn_reflns_theta_max 28.28
_diffrn_reflns_theta_min 1.77
_diffrn_standards_decay_% 0
_diffrn_standards_interval_count 0
_diffrn_standards_interval_time 0
_diffrn_standards_number 0
_exptl_absorpt_coefficient_mu 0.066
_exptl_absorpt_correction_T_max 0.9961
_exptl_absorpt_correction_T_min 0.9830
_exptl_absorpt_correction_type multi-scan
_exptl_absorpt_process_details '(SADABS; Bruker, 2000)'
_exptl_crystal_colour colourless
_exptl_crystal_density_diffrn 1.150
_exptl_crystal_density_method 'not measured'
_exptl_crystal_description block
_exptl_crystal_F_000 1056
_exptl_crystal_size_max 0.23
_exptl_crystal_size_mid 0.21
_exptl_crystal_size_min 0.15
_refine_diff_density_max 0.099
_refine_diff_density_min -0.140
_refine_ls_extinction_method none
_refine_ls_goodness_of_fit_ref 0.790
_refine_ls_hydrogen_treatment constr
_refine_ls_matrix_type full
_refine_ls_number_parameters 338
_refine_ls_number_reflns 3860
_refine_ls_number_restraints 0
_refine_ls_restrained_S_all 0.790
_refine_ls_R_factor_all 0.0741
_refine_ls_R_factor_gt 0.0387
_refine_ls_shift/su_max 0.001
_refine_ls_shift/su_mean 0.000
_refine_ls_structure_factor_coef Fsqd
_refine_ls_weighting_details 'w = 1/[\s^2^(Fo^2^)+(0.0628P)^2^] where P=(Fo^2^+2Fc^2^)/3'
_refine_ls_weighting_scheme calc
_refine_ls_wR_factor_gt 0.0880
_refine_ls_wR_factor_ref 0.1024
_reflns_number_gt 2295
_reflns_number_total 3860
_reflns_threshold_expression I>2\s(I)
_cod_data_source_file si2025.cif
_cod_data_source_block I
_cod_original_cell_volume 2822.8(4)
_cod_database_code 2214863
_cod_database_fobs_code 2214863

loop_
_symmetry_equiv_pos_as_xyz
'x, y, z'
'-x+1/2, -y, z+1/2'
'-x, y+1/2, -z+1/2'
'x+1/2, -y+1/2, -z'

loop_
_atom_site_type_symbol
_atom_site_label
_atom_site_fract_x
_atom_site_fract_y
_atom_site_fract_z
_atom_site_U_iso_or_equiv
_atom_site_adp_type
_atom_site_calc_flag
_atom_site_refinement_flags
_atom_site_occupancy
N N2 0.66925(19) 1.09095(14) 1.00629(8) 0.0538(5) Uani d . 1
N N1 0.6547(2) 1.27059(15) 1.00804(8) 0.0601(5) Uani d . 1
C C4 0.7757(2) 1.31473(19) 1.09868(9) 0.0533(5) Uani d . 1
C C9 0.7729(3) 1.42402(19) 1.08533(11) 0.0652(7) Uani d . 1
H H9 0.7405 1.4460 1.0494 0.078 Uiso calc R 1
C C8 0.8173(3) 1.5010(2) 1.12431(13) 0.0784(8) Uani d . 1
H H8 0.8148 1.5739 1.1143 0.094 Uiso calc R 1
C C7 0.8648(3) 1.4709(3) 1.17748(14) 0.0813(8) Uani d . 1
H H7 0.8956 1.5226 1.2037 0.098 Uiso calc R 1
C C6 0.8662(3) 1.3623(3) 1.19170(12) 0.0812(8) Uani d . 1
H H6 0.8970 1.3409 1.2280 0.097 Uiso calc R 1
C C5 0.8228(3) 1.2857(2) 1.15309(10) 0.0678(7) Uani d . 1
H H5 0.8249 1.2130 1.1635 0.081 Uiso calc R 1
C C3 0.7271(2) 1.23573(17) 1.05611(10) 0.0516(5) Uani d . 1
C C2 0.7372(2) 1.12421(17) 1.05551(9) 0.0486(5) Uani d . 1
C C1 0.6228(2) 1.18223(19) 0.98034(10) 0.0613(6) Uani d . 1
H H1 0.5731 1.1818 0.9461 0.074 Uiso calc R 1
C C10 0.7937(2) 1.04442(17) 1.09639(9) 0.0476(5) Uani d . 1
C C11 0.9320(2) 1.0304(2) 1.10340(10) 0.0594(6) Uani d . 1
H H11 0.9918 1.0733 1.0825 0.071 Uiso calc R 1
C C12 0.9804(3) 0.9533(2) 1.14101(11) 0.0719(7) Uani d . 1
H H12 1.0730 0.9445 1.1454 0.086 Uiso calc R 1
C C13 0.8935(3) 0.8892(2) 1.17225(12) 0.0775(8) Uani d . 1
H H13 0.9267 0.8364 1.1972 0.093 Uiso calc R 1
C C14 0.7569(3) 0.9039(2) 1.16618(11) 0.0731(8) Uani d . 1
H H14 0.6976 0.8617 1.1878 0.088 Uiso calc R 1
C C15 0.7072(2) 0.9802(2) 1.12860(10) 0.0610(6) Uani d . 1
H H15 0.6144 0.9888 1.1247 0.073 Uiso calc R 1
C C16 0.6709(2) 0.98173(17) 0.98190(10) 0.0550(6) Uani d . 1
H H16A 0.5825 0.9662 0.9659 0.066 Uiso calc R 1
H H16B 0.6870 0.9306 1.0131 0.066 Uiso calc R 1
C C17 0.9114(2) 1.0160(2) 0.95018(11) 0.0689(7) Uani d . 1
H H17A 0.8950 1.0890 0.9626 0.103 Uiso calc R 1
H H17B 0.9704 1.0167 0.9171 0.103 Uiso calc R 1
H H17C 0.9528 0.9760 0.9811 0.103 Uiso calc R 1
C C18 0.7783(2) 0.96272(17) 0.93371(9) 0.0514(5) Uani d . 1
C C19 0.7213(3) 1.01225(19) 0.87775(10) 0.0699(7) Uani d . 1
H H19A 0.6262 0.9943 0.8753 0.084 Uiso calc R 1
H H19B 0.7282 1.0905 0.8804 0.084 Uiso calc R 1
C C20 0.7898(4) 0.97588(19) 0.82200(11) 0.0853(9) Uani d . 1
H H20A 0.8821 1.0018 0.8214 0.102 Uiso calc R 1
H H20B 0.7431 1.0067 0.7889 0.102 Uiso calc R 1
C C21 0.7886(3) 0.85255(18) 0.81759(10) 0.0697(7) Uani d . 1
H H21A 0.8330 0.8309 0.7820 0.084 Uiso calc R 1
H H21B 0.6959 0.8275 0.8158 0.084 Uiso calc R 1
C C22 0.8594(2) 0.79845(17) 0.86912(9) 0.0515(5) Uani d . 1
C C23 0.7889(2) 0.83724(16) 0.92572(8) 0.0480(5) Uani d . 1
H H23 0.6955 0.8119 0.9224 0.058 Uiso calc R 1
C C24 1.0115(3) 0.8217(2) 0.86585(12) 0.0798(8) Uani d . 1
H H24A 1.0261 0.8986 0.8653 0.120 Uiso calc R 1
H H24B 1.0478 0.7902 0.8311 0.120 Uiso calc R 1
H H24C 1.0555 0.7909 0.8991 0.120 Uiso calc R 1
C C25 0.8479(3) 0.77547(17) 0.97744(9) 0.0570(6) Uani d . 1
H H25A 0.9454 0.7811 0.9772 0.068 Uiso calc R 1
H H25B 0.8149 0.8065 1.0134 0.068 Uiso calc R 1
C C26 0.8063(3) 0.65741(17) 0.97348(9) 0.0598(6) Uani d . 1
H H26A 0.8588 0.6158 1.0011 0.072 Uiso calc R 1
H H26B 0.7121 0.6511 0.9843 0.072 Uiso calc R 1
C C27 0.8253(2) 0.60948(17) 0.91382(9) 0.0494(5) Uani d . 1
C C28 0.8468(2) 0.67438(16) 0.86538(8) 0.0468(5) Uani d . 1
C C29 0.8636(2) 0.62312(17) 0.81187(9) 0.0542(6) Uani d . 1
H H29 0.8804 0.6649 0.7791 0.065 Uiso calc R 1
C C30 0.8558(2) 0.51188(17) 0.80653(9) 0.0533(6) Uani d . 1
H H30 0.8673 0.4803 0.7702 0.064 Uiso calc R 1
C C31 0.8312(2) 0.44639(16) 0.85419(9) 0.0485(5) Uani d . 1
C C32 0.8179(2) 0.49714(17) 0.90716(9) 0.0511(5) Uani d . 1
H H32 0.8034 0.4547 0.9399 0.061 Uiso calc R 1
C C33 0.7107(3) 0.2938(2) 0.80477(13) 0.0856(9) Uani d . 1
H H33A 0.7334 0.3220 0.7672 0.128 Uiso calc R 1
H H33B 0.6259 0.3235 0.8171 0.128 Uiso calc R 1
H H33C 0.7039 0.2163 0.8027 0.128 Uiso calc R 1
C C34 0.9531(3) 0.2747(2) 0.83175(16) 0.0957(10) Uani d . 1
H H34A 1.0184 0.2912 0.8612 0.144 Uiso calc R 1
H H34B 0.9829 0.3036 0.7953 0.144 Uiso calc R 1
H H34C 0.9431 0.1976 0.8286 0.144 Uiso calc R 1
C C35 0.8192(2) 0.32465(17) 0.84779(9) 0.0556(6) Uani d . 1
H H35 0.7929 0.2953 0.8856 0.067 Uiso calc R 1

loop_
_atom_site_aniso_label
_atom_site_aniso_U_11
_atom_site_aniso_U_22
_atom_site_aniso_U_33
_atom_site_aniso_U_12
_atom_site_aniso_U_13
_atom_site_aniso_U_23
N2 0.0570(11) 0.0462(10) 0.0582(11) 0.0065(9) -0.0050(10) -0.0043(9)
N1 0.0703(13) 0.0498(11) 0.0602(11) 0.0123(10) -0.0059(10) -0.0049(10)
C4 0.0510(12) 0.0535(13) 0.0554(12) 0.0021(11) 0.0085(11) -0.0069(11)
C9 0.0742(16) 0.0538(15) 0.0677(15) -0.0009(13) 0.0077(13) -0.0080(13)
C8 0.0857(19) 0.0578(16) 0.092(2) -0.0044(15) 0.0162(17) -0.0191(16)
C7 0.0745(18) 0.084(2) 0.086(2) -0.0121(16) 0.0081(17) -0.0375(18)
C6 0.0842(19) 0.094(2) 0.0657(16) 0.0024(17) -0.0048(15) -0.0212(16)
C5 0.0788(18) 0.0612(15) 0.0635(15) 0.0029(14) -0.0022(14) -0.0095(13)
C3 0.0532(13) 0.0479(12) 0.0537(12) 0.0057(10) 0.0044(11) -0.0028(11)
C2 0.0460(12) 0.0510(13) 0.0489(12) 0.0029(10) 0.0024(10) -0.0046(11)
C1 0.0671(15) 0.0564(14) 0.0604(13) 0.0142(13) -0.0101(12) -0.0020(13)
C10 0.0483(13) 0.0470(12) 0.0474(11) 0.0000(10) 0.0000(10) -0.0019(10)
C11 0.0493(13) 0.0632(15) 0.0659(14) -0.0043(11) 0.0001(12) 0.0078(13)
C12 0.0534(14) 0.0782(18) 0.0842(17) 0.0007(13) -0.0122(14) 0.0134(16)
C13 0.078(2) 0.0751(19) 0.0796(18) -0.0042(15) -0.0217(15) 0.0276(15)
C14 0.0679(19) 0.0822(19) 0.0692(16) -0.0204(14) -0.0070(13) 0.0220(15)
C15 0.0503(13) 0.0744(17) 0.0584(13) -0.0038(12) -0.0010(11) 0.0101(13)
C16 0.0572(13) 0.0442(12) 0.0635(13) -0.0030(11) -0.0054(12) -0.0067(11)
C17 0.0722(16) 0.0558(14) 0.0786(16) -0.0147(13) 0.0122(14) -0.0168(13)
C18 0.0615(13) 0.0413(11) 0.0515(12) -0.0040(11) -0.0003(11) -0.0033(10)
C19 0.105(2) 0.0441(13) 0.0606(14) 0.0086(14) 0.0028(14) 0.0024(12)
C20 0.149(3) 0.0466(14) 0.0604(14) 0.0039(18) 0.0080(18) 0.0056(12)
C21 0.114(2) 0.0464(13) 0.0487(12) 0.0029(14) 0.0055(15) 0.0012(11)
C22 0.0658(14) 0.0383(11) 0.0503(11) -0.0059(10) 0.0024(11) -0.0028(10)
C23 0.0536(12) 0.0425(11) 0.0478(11) -0.0028(10) -0.0038(10) -0.0016(9)
C24 0.0783(17) 0.0618(15) 0.0995(19) -0.0162(14) 0.0253(16) -0.0194(16)
C25 0.0696(15) 0.0504(13) 0.0511(12) 0.0047(12) -0.0087(12) -0.0066(11)
C26 0.0845(17) 0.0498(13) 0.0452(11) 0.0063(13) -0.0036(12) 0.0025(11)
C27 0.0572(14) 0.0446(12) 0.0464(11) 0.0039(11) -0.0035(10) -0.0008(9)
C28 0.0533(12) 0.0407(11) 0.0464(11) -0.0019(10) -0.0020(10) -0.0028(10)
C29 0.0677(15) 0.0453(12) 0.0496(12) -0.0027(12) 0.0035(12) 0.0012(10)
C30 0.0654(14) 0.0463(12) 0.0483(11) -0.0017(12) 0.0041(11) -0.0060(10)
C31 0.0510(12) 0.0412(11) 0.0533(12) -0.0006(10) -0.0027(11) -0.0027(10)
C32 0.0613(14) 0.0428(12) 0.0492(12) 0.0009(11) -0.0021(11) 0.0062(10)
C33 0.091(2) 0.0505(15) 0.116(2) -0.0060(15) -0.0305(18) -0.0086(16)
C34 0.080(2) 0.0528(15) 0.155(3) 0.0104(14) -0.005(2) -0.0058(18)
C35 0.0670(15) 0.0422(12) 0.0575(12) -0.0035(12) -0.0012(12) 0.0020(11)

loop_
_atom_type_symbol
_atom_type_description
_atom_type_scat_dispersion_real
_atom_type_scat_dispersion_imag
_atom_type_scat_source
C C 0.0033 0.0000 'International Tables Vol C Tables 4.2.6.8 and 6.1.1.4'
H H 0.0000 0.0000 'International Tables Vol C Tables 4.2.6.8 and 6.1.1.4'
N N 0.0061 0.0000 'International Tables Vol C Tables 4.2.6.8 and 6.1.1.4'

loop_
_geom_angle_atom_site_label_1
_geom_angle_atom_site_label_2
_geom_angle_atom_site_label_3
_geom_angle
C1 N2 C2 106.31(18)
C1 N2 C16 126.93(19)
C2 N2 C16 125.78(18)
C1 N1 C3 104.89(19)
C5 C4 C9 117.4(2)
C5 C4 C3 123.0(2)
C9 C4 C3 119.6(2)
C8 C9 C4 121.3(3)
C8 C9 H9 119.3
C4 C9 H9 119.3
C7 C8 C9 120.5(3)
C7 C8 H8 119.8
C9 C8 H8 119.8
C8 C7 C6 118.8(3)
C8 C7 H7 120.6
C6 C7 H7 120.6
C5 C6 C7 120.9(3)
C5 C6 H6 119.6
C7 C6 H6 119.6
C6 C5 C4 121.1(3)
C6 C5 H5 119.4
C4 C5 H5 119.4
C2 C3 N1 109.8(2)
C2 C3 C4 130.3(2)
N1 C3 C4 119.89(19)
N2 C2 C3 105.60(19)
N2 C2 C10 120.77(19)
C3 C2 C10 133.5(2)
N1 C1 N2 113.4(2)
N1 C1 H1 123.3
N2 C1 H1 123.3
C15 C10 C11 118.5(2)
C15 C10 C2 119.39(19)
C11 C10 C2 122.1(2)
C12 C11 C10 120.3(2)
C12 C11 H11 119.9
C10 C11 H11 119.9
C13 C12 C11 120.7(2)
C13 C12 H12 119.7
C11 C12 H12 119.7
C12 C13 C14 119.3(2)
C12 C13 H13 120.4
C14 C13 H13 120.4
C13 C14 C15 120.7(3)
C13 C14 H14 119.7
C15 C14 H14 119.7
C14 C15 C10 120.6(2)
C14 C15 H15 119.7
C10 C15 H15 119.7
N2 C16 C18 114.93(18)
N2 C16 H16A 108.5
C18 C16 H16A 108.5
N2 C16 H16B 108.5
C18 C16 H16B 108.5
H16A C16 H16B 107.5
C18 C17 H17A 109.5
C18 C17 H17B 109.5
H17A C17 H17B 109.5
C18 C17 H17C 109.5
H17A C17 H17C 109.5
H17B C17 H17C 109.5
C17 C18 C19 110.9(2)
C17 C18 C16 110.48(18)
C19 C18 C16 106.73(18)
C17 C18 C23 113.54(19)
C19 C18 C23 108.67(17)
C16 C18 C23 106.23(17)
C20 C19 C18 115.3(2)
C20 C19 H19A 108.4
C18 C19 H19A 108.4
C20 C19 H19B 108.4
C18 C19 H19B 108.4
H19A C19 H19B 107.5
C19 C20 C21 110.3(2)
C19 C20 H20A 109.6
C21 C20 H20A 109.6
C19 C20 H20B 109.6
C21 C20 H20B 109.6
H20A C20 H20B 108.1
C20 C21 C22 112.3(2)
C20 C21 H21A 109.1
C22 C21 H21A 109.1
C20 C21 H21B 109.1
C22 C21 H21B 109.1
H21A C21 H21B 107.9
C21 C22 C24 109.3(2)
C21 C22 C28 110.67(18)
C24 C22 C28 105.22(18)
C21 C22 C23 108.06(18)
C24 C22 C23 115.12(19)
C28 C22 C23 108.48(17)
C25 C23 C22 109.17(17)
C25 C23 C18 115.28(17)
C22 C23 C18 115.72(17)
C25 C23 H23 105.2
C22 C23 H23 105.2
C18 C23 H23 105.2
C22 C24 H24A 109.5
C22 C24 H24B 109.5
H24A C24 H24B 109.5
C22 C24 H24C 109.5
H24A C24 H24C 109.5
H24B C24 H24C 109.5
C26 C25 C23 109.12(18)
C26 C25 H25A 109.9
C23 C25 H25A 109.9
C26 C25 H25B 109.9
C23 C25 H25B 109.9
H25A C25 H25B 108.3
C27 C26 C25 113.43(19)
C27 C26 H26A 108.9
C25 C26 H26A 108.9
C27 C26 H26B 108.9
C25 C26 H26B 108.9
H26A C26 H26B 107.7
C32 C27 C28 119.45(19)
C32 C27 C26 118.86(19)
C28 C27 C26 121.67(18)
C29 C28 C27 117.81(18)
C29 C28 C22 119.39(18)
C27 C28 C22 122.73(18)
C30 C29 C28 121.5(2)
C30 C29 H29 119.2
C28 C29 H29 119.2
C29 C30 C31 121.28(19)
C29 C30 H30 119.4
C31 C30 H30 119.4
C32 C31 C30 117.01(18)
C32 C31 C35 121.98(19)
C30 C31 C35 121.02(19)
C31 C32 C27 122.9(2)
C31 C32 H32 118.6
C27 C32 H32 118.6
C35 C33 H33A 109.5
C35 C33 H33B 109.5
H33A C33 H33B 109.5
C35 C33 H33C 109.5
H33A C33 H33C 109.5
H33B C33 H33C 109.5
C35 C34 H34A 109.5
C35 C34 H34B 109.5
H34A C34 H34B 109.5
C35 C34 H34C 109.5
H34A C34 H34C 109.5
H34B C34 H34C 109.5
C34 C35 C31 111.10(19)
C34 C35 C33 111.2(2)
C31 C35 C33 111.71(19)
C34 C35 H35 107.5
C31 C35 H35 107.5
C33 C35 H35 107.5

loop_
_geom_bond_atom_site_label_1
_geom_bond_atom_site_label_2
_geom_bond_distance
N2 C1 1.356(3)
N2 C2 1.382(3)
N2 C16 1.461(3)
N1 C1 1.303(3)
N1 C3 1.389(3)
C4 C5 1.386(3)
C4 C9 1.384(3)
C4 C3 1.465(3)
C9 C8 1.380(3)
C9 H9 0.93
C8 C7 1.365(4)
C8 H8 0.93
C7 C6 1.380(4)
C7 H7 0.93
C6 C5 1.368(3)
C6 H6 0.93
C5 H5 0.93
C3 C2 1.381(3)
C2 C10 1.474(3)
C1 H1 0.93
C10 C15 1.384(3)
C10 C11 1.392(3)
C11 C12 1.374(3)
C11 H11 0.93
C12 C13 1.375(3)
C12 H12 0.93
C13 C14 1.373(4)
C13 H13 0.93
C14 C15 1.372(3)
C14 H14 0.93
C15 H15 0.93
C16 C18 1.557(3)
C16 H16A 0.97
C16 H16B 0.97
C17 C18 1.523(3)
C17 H17A 0.96
C17 H17B 0.96
C17 H17C 0.96
C18 C19 1.536(3)
C18 C23 1.564(3)
C19 C20 1.521(4)
C19 H19A 0.97
C19 H19B 0.97
C20 C21 1.526(3)
C20 H20A 0.97
C20 H20B 0.97
C21 C22 1.533(3)
C21 H21A 0.97
C21 H21B 0.97
C22 C24 1.537(3)
C22 C28 1.539(3)
C22 C23 1.556(3)
C23 C25 1.532(3)
C23 H23 0.98
C24 H24A 0.96
C24 H24B 0.96
C24 H24C 0.96
C25 C26 1.518(3)
C25 H25A 0.97
C25 H25B 0.97
C26 C27 1.509(3)
C26 H26A 0.97
C26 H26B 0.97
C27 C32 1.397(3)
C27 C28 1.391(3)
C28 C29 1.397(3)
C29 C30 1.381(3)
C29 H29 0.93
C30 C31 1.386(3)
C30 H30 0.93
C31 C32 1.379(3)
C31 C35 1.515(3)
C32 H32 0.93
C33 C35 1.512(3)
C33 H33A 0.96
C33 H33B 0.96
C33 H33C 0.96
C34 C35 1.510(3)
C34 H34A 0.96
C34 H34B 0.96
C34 H34C 0.96
C35 H35 0.98

loop_
_geom_hbond_atom_site_label_D
_geom_hbond_atom_site_label_H
_geom_hbond_atom_site_label_A
_geom_hbond_site_symmetry_A
_geom_hbond_distance_DH
_geom_hbond_distance_HA
_geom_hbond_distance_DA
_geom_hbond_angle_DHA
C9 H9 N1 . 0.93 2.51 2.852(3) 102
C17 H17A Cg1 . 0.96 2.85 3.460(2) 122
C12 H12 Cg2 4_467 0.93 2.65 3.570(2) 170
C15 H15 Cg3 4_567 0.93 2.81 3.685(2) 157

loop_
_cod_related_entry_id
_cod_related_entry_database
_cod_related_entry_code
1 ChemSpider 21184515
